data_2206852
loop_
_publ_author_name
'Jiang, Kai'
'Chang, Jiu-Li'
'Wang, Li-Ya'
'Ma, Lu-Fang'
'Wang, Yu-Fang'

_publ_section_title
;
 4,4,5,5-Tetramethyl-2-(thiazol-2-yl)imidazolidine-1,3-diol
;
_journal_coeditor_code BH6030
_journal_issue 10
_journal_name_full 'Acta Crystallographica Section E'
_journal_page_first o3430
_journal_page_last o3432
_journal_paper_doi 10.1107/S1600536805029910
_journal_volume 61
_journal_year 2005
_chemical_formula_iupac 'C10 H17 N3 O2 S'
_chemical_formula_moiety 'C10 H17 N3 O2 S'
_chemical_formula_sum 'C10 H17 N3 O2 S'
_chemical_formula_weight 243.33
_chemical_name_systematic
;
4,4,5,5-Tetramethyl-2-thiazol-2-ylimidazolidine-1,3-diol
;
_space_group_IT_number 14
_symmetry_cell_setting monoclinic
_symmetry_space_group_name_Hall '-P 2ybc'
_symmetry_space_group_name_H-M 'P 1 21/c 1'
_atom_sites_solution_hydrogens geom
_atom_sites_solution_primary direct
_atom_sites_solution_secondary difmap
_audit_creation_method SHELXL97
_cell_angle_alpha 90.00
_cell_angle_beta 107.3670(10)
_cell_angle_gamma 90.00
_cell_formula_units_Z 4
_cell_length_a 6.9785(5)
_cell_length_b 18.7982(13)
_cell_length_c 10.0764(7)
_cell_measurement_reflns_used 4327
_cell_measurement_temperature 273(2)
_cell_measurement_theta_max 27.64
_cell_measurement_theta_min 3.03
_cell_volume 1261.59(15)
_computing_cell_refinement 'SAINT (Bruker, 2002)'
_computing_data_collection 'SMART (Bruker, 2002)'
_computing_data_reduction SAINT
_computing_molecular_graphics 'SHELXTL (Bruker, 2002)'
_computing_publication_material SHELXL97
_computing_structure_refinement 'SHELXL97 (Sheldrick, 1997)'
_computing_structure_solution 'SHELXS97 (Sheldrick, 1997)'
_diffrn_ambient_temperature 273(2)
_diffrn_measured_fraction_theta_full 0.999
_diffrn_measured_fraction_theta_max 0.999
_diffrn_measurement_device_type 'Bruker SMART CCD area-detector'
_diffrn_measurement_method '\f and \w'
_diffrn_radiation_monochromator graphite
_diffrn_radiation_source 'fine-focus sealed tube'
_diffrn_radiation_type MoK\a
_diffrn_radiation_wavelength 0.71073
_diffrn_reflns_av_R_equivalents 0.0148
_diffrn_reflns_av_sigmaI/netI 0.0136
_diffrn_reflns_limit_h_max 9
_diffrn_reflns_limit_h_min -8
_diffrn_reflns_limit_k_max 24
_diffrn_reflns_limit_k_min -24
_diffrn_reflns_limit_l_max 12
_diffrn_reflns_limit_l_min -13
_diffrn_reflns_number 10799
_diffrn_reflns_theta_full 27.50
_diffrn_reflns_theta_max 27.50
_diffrn_reflns_theta_min 3.03
_diffrn_standards_decay_% 0
_diffrn_standards_interval_count 0
_diffrn_standards_interval_time 0
_diffrn_standards_number 0
_exptl_absorpt_coefficient_mu 0.248
_exptl_absorpt_correction_T_max 0.9336
_exptl_absorpt_correction_T_min 0.9093
_exptl_absorpt_correction_type multi-scan
_exptl_absorpt_process_details '(SADABS; Bruker, 2002)'
_exptl_crystal_colour yellow
_exptl_crystal_density_diffrn 1.281
_exptl_crystal_density_method 'not measured'
_exptl_crystal_description prism
_exptl_crystal_F_000 520
_exptl_crystal_size_max 0.39
_exptl_crystal_size_mid 0.29
_exptl_crystal_size_min 0.28
_refine_diff_density_max 0.489
_refine_diff_density_min -0.331
_refine_ls_extinction_method none
_refine_ls_goodness_of_fit_ref 1.060
_refine_ls_hydrogen_treatment constr
_refine_ls_matrix_type full
_refine_ls_number_parameters 151
_refine_ls_number_reflns 2886
_refine_ls_number_restraints 0
_refine_ls_restrained_S_all 1.060
_refine_ls_R_factor_all 0.0636
_refine_ls_R_factor_gt 0.0525
_refine_ls_shift/su_max 0.000
_refine_ls_shift/su_mean 0.000
_refine_ls_structure_factor_coef Fsqd
_refine_ls_weighting_details 'calc w = 1/[\s^2^(Fo^2^)+(0.0644P)^2^+0.6505P] where P=(Fo^2^+2Fc^2^)/3'
_refine_ls_weighting_scheme calc
_refine_ls_wR_factor_gt 0.1387
_refine_ls_wR_factor_ref 0.1483
_reflns_number_gt 2326
_reflns_number_total 2886
_reflns_threshold_expression I>2\s(I)
_cod_data_source_file bh6030.cif
_cod_data_source_block I
_cod_depositor_comments
;
The following automatic conversions were performed:
'_symmetry_cell_setting' value 'Monoclinic' changed to 'monoclinic'
according to '/home/saulius/struct/CIF-dictionaries/cif_core.dic'
dictionary named 'cif_core.dic' version 2.4.1 from 2010-06-29.

Automatic conversion script
Id: cif_fix_enum 1527 2010-12-29 10:47:43Z saulius 

The following automatic conversions were performed:

'_symmetry_cell_setting' value 'Monoclinic' changed to 'monoclinic'
according to /home/saulius/struct/CIF-dictionaries/cif_core.dic
dictionary named 'cif_core.dic' version 2.4.1 from 2010-06-29.

Automatic conversion script
Id: cif_fix_values 1715 2011-07-08 13:25:40Z adriana 
;
_cod_original_sg_symbol_H-M 'P 21/c'
_cod_database_code 2206852
_cod_database_fobs_code 2206852

loop_
_symmetry_equiv_pos_as_xyz
'x, y, z'
'-x, y+1/2, -z+1/2'
'-x, -y, -z'
'x, -y-1/2, z-1/2'

loop_
_atom_site_label
_atom_site_fract_x
_atom_site_fract_y
_atom_site_fract_z
_atom_site_U_iso_or_equiv
_atom_site_adp_type
_atom_site_calc_flag
_atom_site_refinement_flags
_atom_site_occupancy
_atom_site_type_symbol
S1 0.08575(9) 0.63584(5) 0.48980(7) 0.0742(3) Uani d . 1 S
O1 0.5623(2) 0.74143(7) 0.72796(16) 0.0547(4) Uani d . 1 O
H1 0.4925 0.7654 0.7635 0.082 Uiso calc R 1 H
O2 0.7023(2) 0.54614(9) 0.55417(17) 0.0579(4) Uani d . 1 O
H2 0.6727 0.5109 0.5043 0.087 Uiso calc R 1 H
N1 0.3076(3) 0.68503(10) 0.35203(18) 0.0564(5) Uani d . 1 N
N2 0.4980(3) 0.66873(8) 0.71949(15) 0.0416(4) Uani d . 1 N
N3 0.5373(2) 0.56442(8) 0.60613(15) 0.0395(4) Uani d . 1 N
C1 -0.0274(4) 0.66449(16) 0.3255(3) 0.0759(8) Uani d . 1 C
H1A -0.1650 0.6634 0.2812 0.091 Uiso calc R 1 H
C2 0.1094(5) 0.68864(15) 0.2694(3) 0.0754(8) Uani d . 1 C
H2A 0.0744 0.7070 0.1797 0.091 Uiso calc R 1 H
C3 0.3157(3) 0.65796(10) 0.47212(19) 0.0418(4) Uani d . 1 C
C4 0.5066(3) 0.64225(9) 0.58516(17) 0.0377(4) Uani d . 1 C
H4 0.6211 0.6635 0.5622 0.045 Uiso calc R 1 H
C5 0.5835(4) 0.55112(11) 0.7620(2) 0.0547(6) Uani d . 1 C
C6 0.6467(4) 0.62476(11) 0.8261(2) 0.0537(5) Uani d . 1 C
C7 0.3797(5) 0.52849(15) 0.7822(3) 0.0742(8) Uani d . 1 C
H7A 0.3266 0.4885 0.7236 0.111 Uiso calc R 1 H
H7B 0.2867 0.5674 0.7580 0.111 Uiso calc R 1 H
H7C 0.4000 0.5156 0.8777 0.111 Uiso calc R 1 H
C8 0.7338(5) 0.49203(13) 0.8116(3) 0.0736(8) Uani d . 1 C
H8A 0.6788 0.4484 0.7668 0.110 Uiso calc R 1 H
H8B 0.7635 0.4868 0.9105 0.110 Uiso calc R 1 H
H8C 0.8547 0.5032 0.7892 0.110 Uiso calc R 1 H
C9 0.6168(5) 0.63854(13) 0.9663(2) 0.0689(7) Uani d . 1 C
H9A 0.6683 0.6848 0.9990 0.103 Uiso calc R 1 H
H9B 0.6869 0.6030 1.0312 0.103 Uiso calc R 1 H
H9C 0.4762 0.6366 0.9579 0.103 Uiso calc R 1 H
C10 0.8690(4) 0.64071(15) 0.8348(3) 0.0728(7) Uani d . 1 C
H10A 0.8951 0.6241 0.7517 0.109 Uiso calc R 1 H
H10B 0.9567 0.6169 0.9140 0.109 Uiso calc R 1 H
H10C 0.8924 0.6911 0.8438 0.109 Uiso calc R 1 H

loop_
_atom_site_aniso_label
_atom_site_aniso_U_11
_atom_site_aniso_U_22
_atom_site_aniso_U_33
_atom_site_aniso_U_12
_atom_site_aniso_U_13
_atom_site_aniso_U_23
S1 0.0440(3) 0.1121(6) 0.0640(4) 0.0035(3) 0.0121(3) 0.0014(4)
O1 0.0654(10) 0.0340(7) 0.0605(9) -0.0081(6) 0.0124(7) -0.0061(6)
O2 0.0459(8) 0.0671(10) 0.0639(10) 0.0002(7) 0.0214(7) -0.0231(8)
N1 0.0729(12) 0.0464(9) 0.0412(9) 0.0012(9) 0.0035(8) 0.0095(7)
N2 0.0585(10) 0.0317(7) 0.0327(8) -0.0056(7) 0.0106(7) -0.0034(6)
N3 0.0445(8) 0.0435(8) 0.0301(7) 0.0045(6) 0.0108(6) -0.0031(6)
C1 0.0584(15) 0.0778(17) 0.0724(17) 0.0214(13) -0.0097(13) -0.0113(14)
C2 0.0865(19) 0.0641(15) 0.0529(14) 0.0170(14) -0.0139(13) 0.0081(12)
C3 0.0475(10) 0.0381(9) 0.0367(9) 0.0025(7) 0.0080(8) -0.0011(7)
C4 0.0412(9) 0.0409(9) 0.0306(8) -0.0042(7) 0.0102(7) 0.0004(7)
C5 0.0834(16) 0.0424(10) 0.0327(9) 0.0050(10) 0.0088(9) -0.0002(8)
C6 0.0786(15) 0.0433(10) 0.0328(10) 0.0035(10) 0.0070(9) -0.0006(8)
C7 0.105(2) 0.0705(16) 0.0530(14) -0.0303(15) 0.0326(14) 0.0048(12)
C8 0.110(2) 0.0477(12) 0.0493(13) 0.0195(13) 0.0031(13) 0.0029(10)
C9 0.111(2) 0.0579(14) 0.0324(11) 0.0008(13) 0.0131(12) -0.0047(9)
C10 0.0594(14) 0.0714(16) 0.0691(16) -0.0052(12) -0.0089(12) 0.0058(12)

loop_
_atom_type_symbol
_atom_type_description
_atom_type_scat_dispersion_real
_atom_type_scat_dispersion_imag
_atom_type_scat_source
C C 0.0033 0.0016 'International Tables Vol C Tables 4.2.6.8 and 6.1.1.4'
H H 0.0000 0.0000 'International Tables Vol C Tables 4.2.6.8 and 6.1.1.4'
N N 0.0061 0.0033 'International Tables Vol C Tables 4.2.6.8 and 6.1.1.4'
O O 0.0106 0.0060 'International Tables Vol C Tables 4.2.6.8 and 6.1.1.4'
S S 0.1246 0.1234 'International Tables Vol C Tables 4.2.6.8 and 6.1.1.4'

loop_
_geom_angle_atom_site_label_1
_geom_angle_atom_site_label_2
_geom_angle_atom_site_label_3
_geom_angle
_geom_angle_publ_flag
C1 S1 C3 89.95(13) yes
N2 O1 H1 109.5 ?
N3 O2 H2 109.5 ?
C3 N1 C2 109.7(2) yes
O1 N2 C4 106.35(13) yes
O1 N2 C6 110.21(15) yes
C4 N2 C6 105.36(15) yes
O2 N3 C4 106.26(14) yes
O2 N3 C5 112.83(15) yes
C4 N3 C5 106.57(13) yes
C2 C1 S1 109.9(2) ?
C2 C1 H1A 125.1 ?
S1 C1 H1A 125.1 ?
C1 C2 N1 116.3(2) ?
C1 C2 H2A 121.8 ?
N1 C2 H2A 121.8 ?
N1 C3 C4 124.49(18) ?
N1 C3 S1 114.17(16) ?
C4 C3 S1 121.24(14) ?
N2 C4 N3 104.37(13) ?
N2 C4 C3 111.31(16) ?
N3 C4 C3 111.07(14) ?
N2 C4 H4 110.0 ?
N3 C4 H4 110.0 ?
C3 C4 H4 110.0 ?
C8 C5 N3 112.03(18) ?
C8 C5 C6 116.1(2) ?
N3 C5 C6 103.36(15) ?
C8 C5 C7 109.1(2) ?
N3 C5 C7 105.03(18) ?
C6 C5 C7 110.5(2) ?
N2 C6 C9 108.42(19) ?
N2 C6 C5 98.34(16) ?
C9 C6 C5 116.5(2) ?
N2 C6 C10 113.51(18) ?
C9 C6 C10 109.2(2) ?
C5 C6 C10 110.7(2) ?
C5 C7 H7A 109.5 ?
C5 C7 H7B 109.5 ?
H7A C7 H7B 109.5 ?
C5 C7 H7C 109.5 ?
H7A C7 H7C 109.5 ?
H7B C7 H7C 109.5 ?
C5 C8 H8A 109.5 ?
C5 C8 H8B 109.5 ?
H8A C8 H8B 109.5 ?
C5 C8 H8C 109.5 ?
H8A C8 H8C 109.5 ?
H8B C8 H8C 109.5 ?
C6 C9 H9A 109.5 ?
C6 C9 H9B 109.5 ?
H9A C9 H9B 109.5 ?
C6 C9 H9C 109.5 ?
H9A C9 H9C 109.5 ?
H9B C9 H9C 109.5 ?
C6 C10 H10A 109.5 ?
C6 C10 H10B 109.5 ?
H10A C10 H10B 109.5 ?
C6 C10 H10C 109.5 ?
H10A C10 H10C 109.5 ?
H10B C10 H10C 109.5 ?

loop_
_geom_bond_atom_site_label_1
_geom_bond_atom_site_label_2
_geom_bond_distance
_geom_bond_publ_flag
S1 C1 1.696(3) yes
S1 C3 1.718(2) yes
O1 N2 1.4330(19) yes
O1 H1 0.8200 ?
O2 N3 1.4415(19) yes
O2 H2 0.8200 ?
N1 C3 1.298(3) yes
N1 C2 1.387(3) yes
N2 C4 1.460(2) yes
N2 C6 1.500(3) yes
N3 C4 1.484(2) yes
N3 C5 1.526(2) yes
C1 C2 1.326(4) yes
C1 H1A 0.9300 ?
C2 H2A 0.9300 ?
C3 C4 1.501(3) ?
C4 H4 0.9800 ?
C5 C8 1.507(3) ?
C5 C6 1.536(3) yes
C5 C7 1.555(4) ?
C6 C9 1.511(3) ?
C6 C10 1.557(4) ?
C7 H7A 0.9600 ?
C7 H7B 0.9600 ?
C7 H7C 0.9600 ?
C8 H8A 0.9600 ?
C8 H8B 0.9600 ?
C8 H8C 0.9600 ?
C9 H9A 0.9600 ?
C9 H9B 0.9600 ?
C9 H9C 0.9600 ?
C10 H10A 0.9600 ?
C10 H10B 0.9600 ?
C10 H10C 0.9600 ?

loop_
_geom_hbond_atom_site_label_D
_geom_hbond_atom_site_label_H
_geom_hbond_atom_site_label_A
_geom_hbond_site_symmetry_A
_geom_hbond_distance_DH
_geom_hbond_distance_HA
_geom_hbond_distance_DA
_geom_hbond_angle_DHA
_geom_hbond_publ_flag
O1 H1 N1 4_576 0.82 2.00 2.821(3) 174 yes
O2 H2 N3 3_666 0.82 2.10 2.848(2) 151 yes

loop_
_geom_torsion_atom_site_label_1
_geom_torsion_atom_site_label_2
_geom_torsion_atom_site_label_3
_geom_torsion_atom_site_label_4
_geom_torsion
C3 S1 C1 C2 -0.5(2)
S1 C1 C2 N1 0.6(3)
C3 N1 C2 C1 -0.5(3)
C2 N1 C3 C4 176.40(19)
C2 N1 C3 S1 0.1(2)
C1 S1 C3 N1 0.22(18)
C1 S1 C3 C4 -176.23(17)
O1 N2 C4 N3 153.55(14)
C6 N2 C4 N3 36.55(18)
O1 N2 C4 C3 -86.57(17)
C6 N2 C4 C3 156.43(16)
O2 N3 C4 N2 -130.74(14)
C5 N3 C4 N2 -10.17(19)
O2 N3 C4 C3 109.22(16)
C5 N3 C4 C3 -130.22(17)
N1 C3 C4 N2 132.84(19)
S1 C3 C4 N2 -51.1(2)
N1 C3 C4 N3 -111.3(2)
S1 C3 C4 N3 64.75(19)
O2 N3 C5 C8 -28.2(3)
C4 N3 C5 C8 -144.5(2)
O2 N3 C5 C6 97.55(19)
C4 N3 C5 C6 -18.7(2)
O2 N3 C5 C7 -146.56(17)
C4 N3 C5 C7 97.19(19)
O1 N2 C6 C9 77.0(2)
C4 N2 C6 C9 -168.64(18)
O1 N2 C6 C5 -161.42(16)
C4 N2 C6 C5 -47.08(19)
O1 N2 C6 C10 -44.5(2)
C4 N2 C6 C10 69.9(2)
C8 C5 C6 N2 162.0(2)
N3 C5 C6 N2 38.9(2)
C7 C5 C6 N2 -73.0(2)
C8 C5 C6 C9 -82.6(3)
N3 C5 C6 C9 154.3(2)
C7 C5 C6 C9 42.4(3)
C8 C5 C6 C10 42.9(3)
N3 C5 C6 C10 -80.2(2)
C7 C5 C6 C10 167.85(19)

loop_
_cod_related_entry_id
_cod_related_entry_database
_cod_related_entry_code
1 ChemSpider 21128877
